data_7220345
loop_
_publ_author_name
'Wang, Hongfeng'
'Grosjean, Arnaud'
'Sinito, Chiara'
'Kaiba, Abdellah'
'Bald\'e, Ch\'erif'
'Desplanches, C\'edric'
'L\'etard, Jean-Fran\,cois'
'Guionneau, Philippe'

_publ_section_title
;
 Towards synergy between spin-crossover and metal--ligand bond break in
 molecular crystals: structural investigations of eight seven-coordinated
 Fe(ii) macrocyclic complexes
;
_journal_issue 22
_journal_name_full CrystEngComm
_journal_page_first 4075
_journal_paper_doi 10.1039/C5CE00557D
_journal_volume 17
_journal_year 2015
_chemical_formula_sum 'C18 H25 Fe N7 Se2'
_chemical_formula_weight 553.22
_space_group_crystal_system monoclinic
_space_group_IT_number 14
_space_group_name_Hall '-P 2yn'
_space_group_name_H-M_alt 'P 1 21/n 1'
_symmetry_space_group_name_Hall '-P 2yn'
_symmetry_space_group_name_H-M 'P 1 21/n 1'
_atom_sites_solution_hydrogens mixed
_audit_creation_method SHELXL-2014/6
_audit_update_record
;
2015-03-18 deposited with the CCDC.
2015-04-17 downloaded from the CCDC.
;
_cell_angle_alpha 90
_cell_angle_beta 93.4600(10)
_cell_angle_gamma 90
_cell_formula_units_Z 4
_cell_length_a 7.6680(2)
_cell_length_b 11.4447(2)
_cell_length_c 24.1613(5)
_cell_measurement_temperature 110(2)
_cell_volume 2116.48(8)
_computing_structure_refinement 'SHELXL-2014/6 (Sheldrick, 2014)'
_diffrn_ambient_temperature 110(2)
_diffrn_measured_fraction_theta_full 0.994
_diffrn_measured_fraction_theta_max 0.992
_diffrn_radiation_type MoK\a
_diffrn_radiation_wavelength 0.71073
_diffrn_reflns_av_R_equivalents 0.0239
_diffrn_reflns_av_unetI/netI 0.0355
_diffrn_reflns_laue_measured_fraction_full 0.994
_diffrn_reflns_laue_measured_fraction_max 0.992
_diffrn_reflns_limit_h_max 10
_diffrn_reflns_limit_h_min -10
_diffrn_reflns_limit_k_max 15
_diffrn_reflns_limit_k_min -16
_diffrn_reflns_limit_l_max 33
_diffrn_reflns_limit_l_min -34
_diffrn_reflns_number 11550
_diffrn_reflns_point_group_measured_fraction_full 0.994
_diffrn_reflns_point_group_measured_fraction_max 0.992
_diffrn_reflns_theta_full 25.242
_diffrn_reflns_theta_max 30.051
_diffrn_reflns_theta_min 1.689
_exptl_absorpt_coefficient_mu 4.171
_exptl_absorpt_correction_type none
_exptl_crystal_density_diffrn 1.736
_exptl_crystal_description prism
_exptl_crystal_F_000 1104
_exptl_crystal_size_max 0.250
_exptl_crystal_size_mid 0.130
_exptl_crystal_size_min 0.130
_refine_diff_density_max 0.794
_refine_diff_density_min -0.583
_refine_diff_density_rms 0.092
_refine_ls_extinction_method none
_refine_ls_goodness_of_fit_ref 1.043
_refine_ls_hydrogen_treatment mixed
_refine_ls_matrix_type full
_refine_ls_number_parameters 344
_refine_ls_number_reflns 6151
_refine_ls_number_restraints 6
_refine_ls_restrained_S_all 1.043
_refine_ls_R_factor_all 0.0524
_refine_ls_R_factor_gt 0.0359
_refine_ls_shift/su_max 0.001
_refine_ls_shift/su_mean 0.000
_refine_ls_structure_factor_coef Fsqd
_refine_ls_weighting_details 'w=1/[\s^2^(Fo^2^)+(0.0353P)^2^+2.3708P] where P=(Fo^2^+2Fc^2^)/3'
_refine_ls_weighting_scheme calc
_refine_ls_wR_factor_gt 0.0801
_refine_ls_wR_factor_ref 0.0862
_reflns_Friedel_coverage 0.000
_reflns_number_gt 4874
_reflns_number_total 6151
_reflns_threshold_expression 'I > 2\s(I)'
_cod_data_source_file c5ce00557d2.cif
_cod_data_source_block shelx
_cod_depositor_comments 'Adding full bibliography for 7220335--7220350.cif.'
_cod_database_code 7220345
_shelx_space_group_comment
;
The symmetry employed for this shelxl refinement is uniquely defined
by the following loop, which should always be used as a source of
symmetry information in preference to the above space-group names.
They are only intended as comments.
;
_shelx_estimated_absorpt_t_min 0.422
_shelx_estimated_absorpt_t_max 0.613
_shelxl_version_number 2014/6

loop_
_space_group_symop_operation_xyz
'x, y, z'
'-x+1/2, y+1/2, -z+1/2'
'-x, -y, -z'
'x-1/2, -y-1/2, z-1/2'

loop_
_atom_site_label
_atom_site_type_symbol
_atom_site_fract_x
_atom_site_fract_y
_atom_site_fract_z
_atom_site_U_iso_or_equiv
_atom_site_adp_type
_atom_site_occupancy
_atom_site_site_symmetry_order
_atom_site_calc_flag
_atom_site_refinement_flags_posn
_atom_site_refinement_flags_adp
_atom_site_refinement_flags_occupancy
_atom_site_disorder_assembly
_atom_site_disorder_group
Se1 Se 0.91019(4) 0.32927(3) -0.04827(2) 0.02844(8) Uani 1 1 d . . . . .
Se2 Se 0.39386(4) 0.09869(2) 0.31210(2) 0.02667(8) Uani 1 1 d . . . . .
Fe1 Fe 0.65297(5) 0.22070(3) 0.13149(2) 0.02428(9) Uani 1 1 d . . . . .
N1 N 0.9068(3) 0.1360(2) 0.16487(10) 0.0323(5) Uani 1 1 d . . . . .
N2 N 0.6503(3) 0.03190(19) 0.11136(8) 0.0224(4) Uani 1 1 d . . . . .
N3 N 0.4126(3) 0.1750(2) 0.07285(10) 0.0320(5) Uani 1 1 d . . . . .
C11 C 0.5088(4) -0.0167(2) 0.08499(10) 0.0272(5) Uani 1 1 d . . . . .
C1 C 0.8395(4) 0.3000(2) 0.02007(10) 0.0249(5) Uani 1 1 d . . . . .
N7 N 0.5158(3) 0.1712(2) 0.20336(9) 0.0263(5) Uani 1 1 d . . . . .
C2 C 0.4687(3) 0.1413(2) 0.24567(10) 0.0224(5) Uani 1 1 d . . . . .
C5 C 0.7827(4) -0.0371(2) 0.13044(10) 0.0261(5) Uani 1 1 d . . . . .
N5A N 0.7640(7) 0.3783(5) 0.1833(2) 0.0276(10) Uani 0.6 1 d D . P A 1
C9 C 0.3756(4) 0.0680(3) 0.06341(11) 0.0335(6) Uani 1 1 d . . . . .
N6A N 0.4515(7) 0.3772(4) 0.1157(2) 0.0285(9) Uani 0.6 1 d D . P A 1
C4 C 1.0988(4) -0.0393(4) 0.17427(14) 0.0486(9) Uani 1 1 d . . . . .
H4A H 1.0838 -0.1218 0.1644 0.073 Uiso 1 1 calc R U . . .
H4B H 1.1957 -0.0064 0.1546 0.073 Uiso 1 1 calc R U . . .
H4C H 1.1246 -0.0323 0.2144 0.073 Uiso 1 1 calc R U . . .
C8 C 0.4958(5) -0.1378(3) 0.07776(13) 0.0405(7) Uani 1 1 d . . . . .
H8 H 0.3945 -0.1714 0.0596 0.049 Uiso 1 1 calc R U . . .
C6 C 0.7773(5) -0.1578(3) 0.12368(13) 0.0393(7) Uani 1 1 d . . . . .
H6 H 0.8726 -0.2051 0.1370 0.047 Uiso 1 1 calc R U . . .
N4 N 0.7924(3) 0.2779(2) 0.06313(10) 0.0337(5) Uani 1 1 d . . . . .
C12A C 0.296(4) 0.259(2) 0.0499(12) 0.041(3) Uani 0.6 1 d . . P A 1
H12A H 0.1827 0.2535 0.0670 0.049 Uiso 0.6 1 calc R U P A 1
H12B H 0.2768 0.2465 0.0095 0.049 Uiso 0.6 1 calc R U P A 1
C10 C 0.2113(4) 0.0245(4) 0.03235(13) 0.0485(9) Uani 1 1 d . . . . .
H10A H 0.2136 -0.0610 0.0306 0.073 Uiso 1 1 calc R U . . .
H10B H 0.1090 0.0499 0.0516 0.073 Uiso 1 1 calc R U . . .
H10C H 0.2047 0.0565 -0.0053 0.073 Uiso 1 1 calc R U . . .
C3 C 0.9325(4) 0.0268(3) 0.15796(10) 0.0304(6) Uani 1 1 d . . . . .
C7 C 0.6317(5) -0.2071(3) 0.09731(15) 0.0466(9) Uani 1 1 d . . . . .
C17A C 1.0184(10) 0.2829(9) 0.2370(4) 0.039(2) Uani 0.6 1 d . . P A 1
H17A H 1.0303 0.2233 0.2667 0.047 Uiso 0.6 1 calc R U P A 1
H17B H 1.1113 0.3418 0.2444 0.047 Uiso 0.6 1 calc R U P A 1
C16A C 0.8397(7) 0.3426(5) 0.23934(19) 0.0343(11) Uani 0.6 1 d . . P A 1
H16A H 0.7578 0.2885 0.2564 0.041 Uiso 0.6 1 calc R U P A 1
H16B H 0.8523 0.4127 0.2633 0.041 Uiso 0.6 1 calc R U P A 1
C18A C 1.0456(8) 0.2238(6) 0.1810(3) 0.0295(13) Uani 0.6 1 d . . P A 1
H18A H 1.0472 0.2846 0.1519 0.035 Uiso 0.6 1 calc R U P A 1
H18B H 1.1608 0.1845 0.1830 0.035 Uiso 0.6 1 calc R U P A 1
C14A C 0.5416(7) 0.4871(4) 0.1307(3) 0.0339(11) Uani 0.6 1 d . . P A 1
H14A H 0.4565 0.5520 0.1319 0.041 Uiso 0.6 1 calc R U P A 1
H14B H 0.6277 0.5065 0.1032 0.041 Uiso 0.6 1 calc R U P A 1
C13A C 0.3727(11) 0.3747(7) 0.0605(3) 0.0404(18) Uani 0.6 1 d . . P A 1
H13A H 0.4617 0.3911 0.0335 0.048 Uiso 0.6 1 calc R U P A 1
H13B H 0.2808 0.4354 0.0563 0.048 Uiso 0.6 1 calc R U P A 1
N5B N 0.5234(10) 0.4013(7) 0.1334(3) 0.0339(16) Uani 0.4 1 d D . P A 2
N6B N 0.8277(11) 0.3443(7) 0.1936(3) 0.0293(16) Uani 0.4 1 d D . P A 2
C16B C 0.4791(13) 0.4633(7) 0.0808(4) 0.050(2) Uani 0.4 1 d . . P A 2
H16C H 0.5862 0.4990 0.0673 0.060 Uiso 0.4 1 calc R U P A 2
H16D H 0.3956 0.5270 0.0875 0.060 Uiso 0.4 1 calc R U P A 2
C15A C 0.6325(18) 0.4686(11) 0.1872(6) 0.033(3) Uani 0.6 1 d . . P A 1
H15A H 0.6882 0.5423 0.2005 0.040 Uiso 0.6 1 calc R U P A 1
H15B H 0.5464 0.4449 0.2140 0.040 Uiso 0.6 1 calc R U P A 1
C14B C 0.7117(12) 0.4252(9) 0.2186(4) 0.045(2) Uani 0.4 1 d . . P A 2
H14C H 0.7796 0.4826 0.2417 0.054 Uiso 0.4 1 calc R U P A 2
H14D H 0.6323 0.3828 0.2424 0.054 Uiso 0.4 1 calc R U P A 2
C17B C 0.3991(16) 0.3815(10) 0.0366(5) 0.045(3) Uani 0.4 1 d . . P A 2
H17C H 0.4960 0.3490 0.0161 0.055 Uiso 0.4 1 calc R U P A 2
H17D H 0.3270 0.4296 0.0100 0.055 Uiso 0.4 1 calc R U P A 2
C13B C 0.9484(15) 0.2788(12) 0.2337(5) 0.031(2) Uani 0.4 1 d D . P A 2
H13C H 1.0331 0.3330 0.2527 0.037 Uiso 0.4 1 calc R U P A 2
H13D H 0.8811 0.2396 0.2621 0.037 Uiso 0.4 1 calc R U P A 2
C12B C 1.0412(13) 0.1909(10) 0.2013(4) 0.039(2) Uani 0.4 1 d . . P A 2
H12C H 1.1302 0.2290 0.1793 0.046 Uiso 0.4 1 calc R U P A 2
H12D H 1.0997 0.1323 0.2261 0.046 Uiso 0.4 1 calc R U P A 2
C15B C 0.607(3) 0.4871(19) 0.1719(9) 0.037(5) Uani 0.4 1 d D . P A 2
H15C H 0.5169 0.5369 0.1875 0.045 Uiso 0.4 1 calc R U P A 2
H15D H 0.6858 0.5381 0.1515 0.045 Uiso 0.4 1 calc R U P A 2
C18B C 0.285(6) 0.278(4) 0.0536(19) 0.041(3) Uani 0.4 1 d . . P A 2
H18C H 0.2069 0.2527 0.0218 0.049 Uiso 0.4 1 calc R U P A 2
H18D H 0.2128 0.3014 0.0843 0.049 Uiso 0.4 1 calc R U P A 2
H7 H 0.636(5) -0.288(3) 0.0955(15) 0.048(10) Uiso 1 1 d . . . . .
H601 H 0.358(5) 0.372(5) 0.1360(19) 0.030 Uiso 0.6 1 d D U P B 1
H602 H 0.892(5) 0.394(7) 0.175(3) 0.030 Uiso 0.4 1 d D U P C 2
H501 H 0.852(5) 0.403(6) 0.163(2) 0.030 Uiso 0.6 1 d D U P D 1
H502 H 0.420(6) 0.377(7) 0.144(3) 0.030 Uiso 0.4 1 d D U P E 2

loop_
_atom_site_aniso_label
_atom_site_aniso_U_11
_atom_site_aniso_U_22
_atom_site_aniso_U_33
_atom_site_aniso_U_23
_atom_site_aniso_U_13
_atom_site_aniso_U_12
Se1 0.02911(15) 0.03522(16) 0.02119(13) 0.00469(10) 0.00307(10) 0.00456(11)
Se2 0.02722(15) 0.03201(15) 0.02090(13) 0.00089(10) 0.00239(9) -0.00338(11)
Fe1 0.0303(2) 0.02180(19) 0.02132(17) 0.00034(14) 0.00600(14) 0.00105(15)
N1 0.0205(12) 0.0467(15) 0.0294(12) -0.0084(11) -0.0002(9) -0.0021(10)
N2 0.0231(11) 0.0251(11) 0.0188(9) -0.0019(8) 0.0006(8) 0.0017(9)
N3 0.0244(12) 0.0424(15) 0.0287(12) 0.0054(10) -0.0021(9) 0.0090(11)
C11 0.0291(14) 0.0319(14) 0.0207(12) -0.0019(10) 0.0024(10) -0.0045(11)
C1 0.0265(14) 0.0239(12) 0.0242(12) -0.0002(10) 0.0018(10) 0.0015(10)
N7 0.0257(11) 0.0280(12) 0.0253(11) -0.0003(9) 0.0013(8) 0.0004(9)
C2 0.0195(12) 0.0246(12) 0.0228(12) -0.0022(10) -0.0007(9) -0.0003(10)
C5 0.0264(14) 0.0289(14) 0.0231(12) 0.0042(10) 0.0033(10) 0.0060(11)
N5A 0.029(3) 0.029(3) 0.025(2) -0.0033(19) 0.006(2) -0.003(2)
C9 0.0234(14) 0.0549(19) 0.0218(13) 0.0035(12) -0.0009(10) -0.0011(13)
N6A 0.025(2) 0.026(2) 0.036(2) 0.0005(19) 0.0083(19) 0.0016(19)
C4 0.0303(17) 0.077(3) 0.0386(17) 0.0193(17) 0.0032(13) 0.0191(17)
C8 0.049(2) 0.0371(17) 0.0351(16) -0.0078(13) 0.0018(14) -0.0155(15)
C6 0.053(2) 0.0275(15) 0.0386(16) 0.0055(12) 0.0110(14) 0.0148(14)
N4 0.0380(14) 0.0331(13) 0.0306(12) 0.0000(10) 0.0078(10) -0.0019(11)
C12A 0.033(4) 0.051(9) 0.037(4) 0.004(5) -0.005(3) 0.024(5)
C10 0.0261(16) 0.081(3) 0.0364(16) 0.0042(17) -0.0093(12) -0.0128(17)
C3 0.0228(13) 0.0479(17) 0.0205(12) 0.0059(12) 0.0021(9) 0.0053(12)
C7 0.071(3) 0.0218(15) 0.0481(19) -0.0055(13) 0.0102(17) -0.0021(15)
C17A 0.041(5) 0.040(4) 0.033(3) 0.004(2) -0.018(4) -0.017(4)
C16A 0.040(3) 0.038(3) 0.025(2) -0.006(2) 0.0029(19) -0.013(2)
C18A 0.021(2) 0.035(3) 0.032(3) 0.007(2) -0.005(2) -0.005(2)
C14A 0.030(3) 0.020(3) 0.053(3) 0.001(2) 0.011(2) 0.0080(19)
C13A 0.050(4) 0.041(3) 0.030(3) 0.015(3) 0.003(3) 0.021(3)
N5B 0.024(4) 0.025(4) 0.053(5) -0.006(3) 0.000(3) 0.001(3)
N6B 0.027(4) 0.036(4) 0.024(4) 0.001(3) -0.003(3) -0.006(3)
C16B 0.059(6) 0.030(4) 0.058(5) -0.001(4) -0.023(4) 0.001(4)
C15A 0.030(5) 0.024(6) 0.046(7) -0.014(4) 0.007(4) -0.002(4)
C14B 0.039(5) 0.051(5) 0.045(5) -0.019(4) 0.011(4) -0.018(4)
C17B 0.052(7) 0.036(5) 0.045(6) 0.007(5) -0.024(5) 0.005(4)
C13B 0.036(6) 0.030(4) 0.024(4) 0.004(3) -0.013(5) -0.016(6)
C12B 0.025(4) 0.050(7) 0.039(6) 0.003(4) -0.017(4) -0.001(4)
C15B 0.039(8) 0.019(5) 0.055(13) -0.004(6) 0.012(8) 0.013(5)
C18B 0.033(4) 0.051(9) 0.037(4) 0.004(5) -0.005(3) 0.024(5)

loop_
_atom_type_symbol
_atom_type_description
_atom_type_scat_dispersion_real
_atom_type_scat_dispersion_imag
_atom_type_scat_source
C C 0.0033 0.0016 'International Tables Vol C Tables 4.2.6.8 and 6.1.1.4'
H H 0.0000 0.0000 'International Tables Vol C Tables 4.2.6.8 and 6.1.1.4'
N N 0.0061 0.0033 'International Tables Vol C Tables 4.2.6.8 and 6.1.1.4'
Fe Fe 0.3463 0.8444 'International Tables Vol C Tables 4.2.6.8 and 6.1.1.4'
Se Se -0.0929 2.2259 'International Tables Vol C Tables 4.2.6.8 and 6.1.1.4'

loop_
_geom_angle_atom_site_label_1
_geom_angle_atom_site_label_2
_geom_angle_atom_site_label_3
_geom_angle
N4 Fe1 N7 176.83(9)
N4 Fe1 N2 97.38(9)
N7 Fe1 N2 85.55(8)
N4 Fe1 N1 86.96(9)
N7 Fe1 N1 92.93(9)
N2 Fe1 N1 70.06(9)
N4 Fe1 N5B 88.7(2)
N7 Fe1 N5B 89.3(2)
N2 Fe1 N5B 152.2(2)
N1 Fe1 N5B 137.5(2)
N4 Fe1 N3 90.77(9)
N7 Fe1 N3 91.40(8)
N2 Fe1 N3 69.44(8)
N1 Fe1 N3 138.77(9)
N5B Fe1 N3 83.5(2)
N4 Fe1 N5A 89.68(14)
N7 Fe1 N5A 87.17(14)
N2 Fe1 N5A 150.75(15)
N1 Fe1 N5A 82.09(15)
N3 Fe1 N5A 139.10(15)
N4 Fe1 N6A 89.75(13)
N7 Fe1 N6A 89.04(13)
N2 Fe1 N6A 134.53(14)
N1 Fe1 N6A 155.39(15)
N3 Fe1 N6A 65.60(14)
N5A Fe1 N6A 73.51(19)
N4 Fe1 N6B 90.9(2)
N7 Fe1 N6B 86.1(2)
N2 Fe1 N6B 135.0(2)
N1 Fe1 N6B 66.3(2)
N5B Fe1 N6B 71.5(3)
N3 Fe1 N6B 154.9(2)
C3 N1 C12B 113.1(5)
C3 N1 C18A 125.3(3)
C3 N1 Fe1 120.34(19)
C12B N1 Fe1 126.1(5)
C18A N1 Fe1 112.6(3)
C11 N2 C5 119.3(2)
C11 N2 Fe1 120.27(18)
C5 N2 Fe1 120.03(17)
C9 N3 C12A 117.5(12)
C9 N3 C18B 122.5(18)
C9 N3 Fe1 119.12(19)
C12A N3 Fe1 123.3(12)
C18B N3 Fe1 117.7(17)
N2 C11 C8 121.2(3)
N2 C11 C9 114.6(2)
C8 C11 C9 124.2(3)
N4 C1 Se1 177.9(3)
C2 N7 Fe1 169.0(2)
N7 C2 Se2 178.5(2)
N2 C5 C6 121.7(3)
N2 C5 C3 114.3(2)
C6 C5 C3 123.9(3)
C15A N5A C16A 111.7(7)
C15A N5A Fe1 110.7(6)
C16A N5A Fe1 112.6(3)
N3 C9 C11 115.1(2)
N3 C9 C10 125.1(3)
C11 C9 C10 119.8(3)
C13A N6A C14A 114.4(5)
C13A N6A Fe1 111.6(4)
C14A N6A Fe1 108.3(3)
C7 C8 C11 118.9(3)
C7 C6 C5 118.7(3)
C1 N4 Fe1 166.3(2)
N3 C12A C13A 108(2)
N1 C3 C5 114.8(2)
N1 C3 C4 126.1(3)
C5 C3 C4 119.2(3)
C8 C7 C6 120.1(3)
C16A C17A C18A 113.4(5)
N5A C16A C17A 112.7(5)
N1 C18A C17A 113.0(5)
N6A C14A C15A 106.7(7)
N6A C13A C12A 108.8(13)
C15B N5B C16B 107.0(9)
C15B N5B Fe1 116.1(9)
C16B N5B Fe1 119.5(6)
C14B N6B C13B 115.0(9)
C14B N6B Fe1 107.7(5)
C13B N6B Fe1 114.0(6)
N5B C16B C17B 111.7(8)
N5A C15A C14A 109.1(10)
N6B C14B C15B 107.4(12)
C16B C17B C18B 119.8(19)
C12B C13B N6B 107.1(9)
N1 C12B C13B 105.5(7)
N5B C15B C14B 110.4(14)
C17B C18B N3 108(3)

loop_
_geom_bond_atom_site_label_1
_geom_bond_atom_site_label_2
_geom_bond_distance
Se1 C1 1.800(3)
Se2 C2 1.804(2)
Fe1 N4 2.125(2)
Fe1 N7 2.159(2)
Fe1 N2 2.215(2)
Fe1 N1 2.278(2)
Fe1 N5B 2.296(7)
Fe1 N3 2.316(2)
Fe1 N5A 2.328(5)
Fe1 N6A 2.380(5)
Fe1 N6B 2.410(8)
N1 C3 1.277(4)
N1 C12B 1.456(10)
N1 C18A 1.498(7)
N2 C11 1.345(3)
N2 C5 1.345(3)
N3 C9 1.275(4)
N3 C12A 1.40(3)
N3 C18B 1.58(5)
C11 C8 1.400(4)
C11 C9 1.480(4)
C1 N4 1.150(3)
N7 C2 1.156(3)
C5 C6 1.392(4)
C5 C3 1.485(4)
N5A C15A 1.450(14)
N5A C16A 1.497(7)
C9 C10 1.511(4)
N6A C13A 1.431(8)
N6A C14A 1.470(7)
C4 C3 1.514(4)
C8 C7 1.371(5)
C6 C7 1.374(5)
C12A C13A 1.46(3)
C17A C16A 1.536(10)
C17A C18A 1.538(12)
C14A C15A 1.509(11)
N5B C15B 1.47(2)
N5B C16B 1.478(12)
N6B C14B 1.440(12)
N6B C13B 1.500(13)
C16B C17B 1.522(14)
C14B C15B 1.519(16)
C17B C18B 1.54(5)
C13B C12B 1.484(19)
